data_7241017
loop_
_publ_author_name
'Dey, Sandeep Kumar'
'Kataria, Archana'
'Pereira, Sybil'
'Harmalkar, Sarvesh S.'
'Mhaldar, Shashank'
'Gobre, Vivekanand V.'
'Janiak, Christoph'

_publ_section_title
;
 Selective encapsulation and extraction of hydrogenphosphate by a hydrogen
 bond donor tripodal receptor
;
_journal_name_full CrystEngComm
_journal_paper_doi 10.1039/D0CE00834F
_journal_year 2020
_chemical_formula_sum 'C27 H33 N7 O4'
_chemical_formula_weight 519.60
_space_group_crystal_system orthorhombic
_space_group_IT_number 19
_space_group_name_Hall 'P 2ac 2ab'
_space_group_name_H-M_alt 'P 21 21 21'
_atom_sites_solution_hydrogens mixed
_audit_creation_method SHELXL-2018/3
_audit_update_record
;
2020-06-05 deposited with the CCDC.	2020-08-07 downloaded from the CCDC.
;
_cell_angle_alpha 90
_cell_angle_beta 90
_cell_angle_gamma 90
_cell_formula_units_Z 4
_cell_length_a 10.3677(3)
_cell_length_b 11.6016(3)
_cell_length_c 23.4291(6)
_cell_measurement_reflns_used 9377
_cell_measurement_temperature 296(2)
_cell_measurement_theta_max 24.35
_cell_measurement_theta_min 2.77
_cell_volume 2818.10(13)
_computing_structure_refinement 'SHELXL-2018/3 (Sheldrick, 2018)'
_computing_structure_solution 'SHELXT 2014/5 (Sheldrick, 2014)'
_diffrn_ambient_temperature 296(2)
_diffrn_measured_fraction_theta_full 0.998
_diffrn_measured_fraction_theta_max 0.999
_diffrn_measurement_device_type 'Bruker D8 Quest'
_diffrn_measurement_method '\f and \w scans'
_diffrn_radiation_type MoK\a
_diffrn_radiation_wavelength 0.71073
_diffrn_reflns_av_R_equivalents 0.0383
_diffrn_reflns_av_unetI/netI 0.0299
_diffrn_reflns_Laue_measured_fraction_full 0.998
_diffrn_reflns_Laue_measured_fraction_max 0.999
_diffrn_reflns_limit_h_max 13
_diffrn_reflns_limit_h_min -13
_diffrn_reflns_limit_k_max 15
_diffrn_reflns_limit_k_min -15
_diffrn_reflns_limit_l_max 31
_diffrn_reflns_limit_l_min -31
_diffrn_reflns_number 40152
_diffrn_reflns_point_group_measured_fraction_full 0.999
_diffrn_reflns_point_group_measured_fraction_max 0.999
_diffrn_reflns_theta_full 25.242
_diffrn_reflns_theta_max 28.285
_diffrn_reflns_theta_min 2.623
_exptl_absorpt_coefficient_mu 0.085
_exptl_absorpt_correction_type multi-scan
_exptl_absorpt_process_details SADABS
_exptl_crystal_colour yellow
_exptl_crystal_density_diffrn 1.225
_exptl_crystal_description block
_exptl_crystal_F_000 1104
_exptl_crystal_size_max 0.45
_exptl_crystal_size_mid 0.32
_exptl_crystal_size_min 0.21
_exptl_transmission_factor_max 0.982
_exptl_transmission_factor_min 0.968
_refine_diff_density_max 0.563
_refine_diff_density_min -0.187
_refine_diff_density_rms 0.055
_refine_ls_abs_structure_details
;
 Flack x determined using 1513 quotients [(I+)-(I-)]/[(I+)+(I-)]
 (Parsons, Flack and Wagner, Acta Cryst. B69 (2013) 249-259).
;
_refine_ls_abs_structure_Flack 0.3(5)
_refine_ls_extinction_coef 0.009(2)
_refine_ls_extinction_expression Fc^*^=kFc[1+0.001xFc^2^\l^3^/sin(2\q)]^-1/4^
_refine_ls_extinction_method 'SHELXL-2018/3 (Sheldrick 2018)'
_refine_ls_goodness_of_fit_ref 1.021
_refine_ls_hydrogen_treatment mixed
_refine_ls_matrix_type full
_refine_ls_number_parameters 352
_refine_ls_number_reflns 6993
_refine_ls_number_restraints 0
_refine_ls_restrained_S_all 1.021
_refine_ls_R_factor_all 0.1040
_refine_ls_R_factor_gt 0.0628
_refine_ls_shift/su_max 0.000
_refine_ls_shift/su_mean 0.000
_refine_ls_structure_factor_coef Fsqd
_refine_ls_weighting_details 'w=1/[\s^2^(Fo^2^)+(0.1092P)^2^+0.5129P] where P=(Fo^2^+2Fc^2^)/3'
_refine_ls_weighting_scheme calc
_refine_ls_wR_factor_gt 0.1756
_refine_ls_wR_factor_ref 0.2078
_reflns_Friedel_coverage 0.784
_reflns_Friedel_fraction_full 1.000
_reflns_Friedel_fraction_max 1.000
_reflns_number_gt 4453
_reflns_number_total 6999
_reflns_threshold_expression 'I > 2\s(I)'
_cod_data_source_file d0ce00834f2.cif
_cod_data_source_block AL
_cod_database_code 7241017
_shelx_shelxl_version_number 2018/3
_shelx_space_group_comment
;
The symmetry employed for this shelxl refinement is uniquely defined
by the following loop, which should always be used as a source of
symmetry information in preference to the above space-group names.
They are only intended as comments.
;

loop_
_space_group_symop_operation_xyz
'x, y, z'
'-x+1/2, -y, z+1/2'
'-x, y+1/2, -z+1/2'
'x+1/2, -y+1/2, -z'

loop_
_atom_site_label
_atom_site_type_symbol
_atom_site_fract_x
_atom_site_fract_y
_atom_site_fract_z
_atom_site_U_iso_or_equiv
_atom_site_adp_type
_atom_site_occupancy
_atom_site_site_symmetry_order
_atom_site_calc_flag
_atom_site_refinement_flags_posn
_atom_site_refinement_flags_adp
_atom_site_refinement_flags_occupancy
_atom_site_disorder_assembly
_atom_site_disorder_group
O1 O 0.1576(5) 0.4286(6) 0.51754(19) 0.158(3) Uani 1 1 d . . . . .
C1 C 0.0643(6) 0.1395(5) 0.4186(2) 0.0991(19) Uani 1 1 d . . . . .
H1A H 0.142584 0.094014 0.415652 0.119 Uiso 1 1 calc R U . . .
H1AB H -0.003218 0.089500 0.433052 0.119 Uiso 1 1 calc R U . . .
N1 N 0.0279(4) 0.1799(3) 0.36136(17) 0.0706(10) Uani 1 1 d . . . . .
O2 O 0.3303(3) 0.2476(3) 0.33523(12) 0.0694(8) Uani 1 1 d . . . . .
N2 N 0.1920(4) 0.3112(4) 0.44420(16) 0.0854(13) Uani 1 1 d . . . . .
H2 H 0.233688 0.296796 0.413277 0.103 Uiso 1 1 calc R U . . .
C2 C 0.0865(8) 0.2369(7) 0.4612(3) 0.130(3) Uani 1 1 d . . . . .
H2A H 0.008381 0.282309 0.464572 0.156 Uiso 1 1 calc R U . . .
H2AB H 0.105275 0.204188 0.498446 0.156 Uiso 1 1 calc R U . . .
C3 C 0.2247(6) 0.4012(6) 0.4759(2) 0.0928(17) Uani 1 1 d . . . . .
N3 N 0.6601(6) 0.6753(5) 0.4258(3) 0.126(2) Uani 1 1 d . . . . .
H3A H 0.721396 0.649138 0.404774 0.152 Uiso 1 1 calc R U . . .
H3B H 0.665399 0.743434 0.440098 0.152 Uiso 1 1 calc R U . . .
O3 O -0.1557(3) 0.5519(3) 0.34444(15) 0.0728(8) Uani 1 1 d . . . . .
C5 C 0.3508(5) 0.5813(5) 0.4831(2) 0.0741(12) Uani 1 1 d . . . . .
H5 H 0.286170 0.609956 0.506723 0.089 Uiso 1 1 calc R U . . .
N5 N 0.4308(4) 0.6086(4) 0.13569(18) 0.0819(11) Uani 1 1 d . . . . .
H5A H 0.491720 0.655177 0.145074 0.098 Uiso 1 1 calc R U . . .
H5B H 0.390246 0.618016 0.104000 0.098 Uiso 1 1 calc R U . . .
C4 C 0.3385(4) 0.4717(4) 0.46058(16) 0.0634(11) Uani 1 1 d . . . . .
N4 N 0.2228(3) 0.1560(3) 0.26557(16) 0.0650(9) Uani 1 1 d . . . . .
H4 H 0.203557 0.154291 0.229877 0.078 Uiso 1 1 calc R U . . .
C7 C 0.5531(5) 0.6078(4) 0.4368(2) 0.0748(12) Uani 1 1 d . . . . .
N7 N 0.3603(4) 0.8456(4) 0.3714(2) 0.0891(13) Uani 1 1 d . . . . .
H7A H 0.431671 0.839019 0.353013 0.107 Uiso 1 1 calc R U . . .
H7B H 0.348955 0.902317 0.394484 0.107 Uiso 1 1 calc R U . . .
C6 C 0.4560(5) 0.6486(4) 0.4716(2) 0.0786(13) Uani 1 1 d . . . . .
H6 H 0.462037 0.722078 0.487192 0.094 Uiso 1 1 calc R U . . .
N6 N -0.0126(4) 0.4149(3) 0.3237(2) 0.0938(15) Uani 1 1 d . . . . .
H6A H 0.067826 0.397829 0.320402 0.113 Uiso 1 1 calc R U . . .
C8 C 0.5434(5) 0.4987(4) 0.41432(18) 0.0723(12) Uani 1 1 d . . . . .
H8 H 0.609035 0.470183 0.391274 0.087 Uiso 1 1 calc R U . . .
C9 C 0.4372(4) 0.4316(4) 0.42565(18) 0.0672(11) Uani 1 1 d . . . . .
H9 H 0.431251 0.358314 0.409749 0.081 Uiso 1 1 calc R U . . .
C12 C 0.2936(4) 0.2447(3) 0.28475(17) 0.0554(9) Uani 1 1 d . . . . .
C13 C 0.3275(3) 0.3366(3) 0.24398(16) 0.0517(8) Uani 1 1 d . . . . .
C14 C 0.4268(4) 0.4128(4) 0.25783(17) 0.0583(9) Uani 1 1 d . . . . .
H14 H 0.470824 0.402915 0.292069 0.070 Uiso 1 1 calc R U . . .
C15 C 0.4614(4) 0.5016(4) 0.22266(17) 0.0613(10) Uani 1 1 d . . . . .
H15 H 0.528195 0.550458 0.233483 0.074 Uiso 1 1 calc R U . . .
C16 C 0.3985(4) 0.5203(4) 0.17087(18) 0.0590(10) Uani 1 1 d . . . . .
C17 C 0.2982(4) 0.4445(4) 0.15659(19) 0.0645(10) Uani 1 1 d . . . . .
H17 H 0.254463 0.454423 0.122291 0.077 Uiso 1 1 calc R U . . .
C18 C 0.2631(4) 0.3552(3) 0.19244(18) 0.0597(10) Uani 1 1 d . . . . .
H18 H 0.195522 0.306862 0.182086 0.072 Uiso 1 1 calc R U . . .
C19 C -0.0998(5) 0.2325(5) 0.3580(4) 0.106(2) Uani 1 1 d . . . . .
H19A H -0.121215 0.266616 0.394583 0.127 Uiso 1 1 calc R U . . .
H19B H -0.163325 0.173376 0.349804 0.127 Uiso 1 1 calc R U . . .
C20 C -0.1058(6) 0.3239(5) 0.3124(4) 0.115(2) Uani 1 1 d . . . . .
H20A H -0.088003 0.289493 0.275522 0.138 Uiso 1 1 calc R U . . .
H20B H -0.191917 0.356586 0.311203 0.138 Uiso 1 1 calc R U . . .
O1W O 0.8701(10) 0.5042(9) 0.5113(5) 0.247(5) Uani 1 1 d . . . . .
C21 C -0.0419(4) 0.5220(4) 0.3386(2) 0.0635(10) Uani 1 1 d . . . . .
C22 C 0.0647(4) 0.6032(3) 0.34697(17) 0.0567(9) Uani 1 1 d . . . . .
C23 C 0.0501(4) 0.6967(3) 0.38316(19) 0.0641(10) Uani 1 1 d . . . . .
H23 H -0.027983 0.706063 0.402159 0.077 Uiso 1 1 calc R U . . .
C24 C 0.1462(5) 0.7761(4) 0.3921(2) 0.0689(11) Uani 1 1 d . . . . .
H24 H 0.132770 0.837243 0.417066 0.083 Uiso 1 1 calc R U . . .
C25 C 0.2638(4) 0.7651(4) 0.36387(19) 0.0655(11) Uani 1 1 d . . . . .
C26 C 0.2788(4) 0.6724(4) 0.3270(2) 0.0746(12) Uani 1 1 d . . . . .
H26 H 0.356128 0.663717 0.307290 0.090 Uiso 1 1 calc R U . . .
C27 C 0.1835(4) 0.5946(4) 0.3190(2) 0.0735(12) Uani 1 1 d . . . . .
H27 H 0.197306 0.533379 0.294161 0.088 Uiso 1 1 calc R U . . .
C11 C 0.1770(5) 0.0631(4) 0.3014(2) 0.0728(12) Uani 1 1 d . . . . .
H11A H 0.233095 0.055670 0.334314 0.087 Uiso 1 1 calc R U . . .
H11B H 0.180351 -0.008645 0.280207 0.087 Uiso 1 1 calc R U . . .
C10 C 0.0397(4) 0.0845(3) 0.3214(2) 0.0719(12) Uani 1 1 d . . . . .
H10A H -0.013986 0.100177 0.288355 0.086 Uiso 1 1 calc R U . . .
H10B H 0.007320 0.015014 0.339370 0.086 Uiso 1 1 calc R U . . .

loop_
_atom_site_aniso_label
_atom_site_aniso_U_11
_atom_site_aniso_U_22
_atom_site_aniso_U_33
_atom_site_aniso_U_23
_atom_site_aniso_U_13
_atom_site_aniso_U_12
O1 0.156(4) 0.224(6) 0.094(3) -0.070(4) 0.069(3) -0.090(4)
C1 0.119(5) 0.092(4) 0.086(3) 0.009(3) 0.026(3) -0.047(4)
N1 0.067(2) 0.057(2) 0.088(2) 0.0014(19) 0.0141(19) -0.0137(16)
O2 0.0735(18) 0.0757(19) 0.0590(16) -0.0021(14) -0.0060(15) -0.0057(15)
N2 0.101(3) 0.097(3) 0.059(2) -0.007(2) 0.021(2) -0.036(3)
C2 0.160(6) 0.149(6) 0.083(4) -0.014(4) 0.051(4) -0.083(6)
C3 0.105(4) 0.123(4) 0.050(2) -0.018(3) 0.021(3) -0.029(4)
N3 0.122(4) 0.123(4) 0.134(4) -0.034(4) 0.027(4) -0.059(4)
O3 0.0557(16) 0.0690(18) 0.094(2) 0.0023(16) -0.0017(16) 0.0028(14)
C5 0.074(3) 0.087(3) 0.062(2) -0.011(2) -0.001(2) 0.007(3)
N5 0.071(2) 0.092(3) 0.083(2) 0.021(2) -0.012(2) -0.019(2)
C4 0.069(3) 0.079(3) 0.0428(19) -0.0041(18) -0.0016(18) -0.002(2)
N4 0.068(2) 0.0606(19) 0.066(2) -0.0041(16) -0.0033(17) -0.0068(17)
C7 0.081(3) 0.078(3) 0.065(3) 0.000(2) -0.007(2) -0.017(3)
N7 0.081(3) 0.073(2) 0.114(3) 0.014(2) 0.000(3) -0.023(2)
C6 0.101(4) 0.063(3) 0.071(3) -0.003(2) -0.008(3) -0.001(3)
N6 0.062(2) 0.051(2) 0.169(5) -0.017(3) -0.022(3) 0.0049(17)
C8 0.065(3) 0.088(3) 0.063(3) -0.012(2) 0.001(2) -0.005(2)
C9 0.076(3) 0.070(3) 0.055(2) -0.006(2) -0.006(2) -0.002(2)
C12 0.0490(19) 0.060(2) 0.057(2) -0.0080(18) 0.0004(17) 0.0024(17)
C13 0.0470(18) 0.054(2) 0.0538(19) -0.0092(16) 0.0000(16) 0.0041(16)
C14 0.049(2) 0.074(2) 0.052(2) -0.0071(19) -0.0005(16) -0.0053(18)
C15 0.049(2) 0.074(3) 0.061(2) -0.004(2) 0.0044(18) -0.0115(18)
C16 0.0467(18) 0.065(2) 0.066(2) 0.001(2) 0.0011(18) 0.0046(17)
C17 0.057(2) 0.070(2) 0.066(2) 0.003(2) -0.0134(19) 0.004(2)
C18 0.052(2) 0.058(2) 0.069(2) -0.0054(19) -0.0101(19) -0.0024(18)
C19 0.065(3) 0.074(3) 0.178(6) -0.031(4) 0.025(4) -0.014(3)
C20 0.073(3) 0.065(3) 0.207(8) -0.017(4) -0.039(4) 0.000(3)
O1W 0.265(10) 0.225(9) 0.250(10) 0.010(8) 0.059(9) 0.081(8)
C21 0.057(2) 0.058(2) 0.075(3) 0.004(2) -0.009(2) 0.0083(18)
C22 0.056(2) 0.0491(19) 0.065(2) 0.0041(18) -0.0008(18) 0.0076(16)
C23 0.062(2) 0.058(2) 0.072(2) -0.002(2) 0.006(2) 0.0028(19)
C24 0.077(3) 0.054(2) 0.076(3) -0.004(2) 0.003(2) -0.001(2)
C25 0.067(2) 0.060(2) 0.069(2) 0.016(2) -0.004(2) -0.009(2)
C26 0.057(2) 0.081(3) 0.085(3) -0.008(3) 0.010(2) -0.002(2)
C27 0.060(2) 0.070(3) 0.091(3) -0.015(2) 0.008(2) 0.009(2)
C11 0.079(3) 0.048(2) 0.091(3) 0.001(2) -0.002(2) 0.002(2)
C10 0.070(3) 0.047(2) 0.099(3) 0.006(2) 0.000(2) -0.0101(19)

loop_
_atom_type_symbol
_atom_type_description
_atom_type_scat_dispersion_real
_atom_type_scat_dispersion_imag
_atom_type_scat_source
C C 0.0033 0.0016 'International Tables Vol C Tables 4.2.6.8 and 6.1.1.4'
H H 0.0000 0.0000 'International Tables Vol C Tables 4.2.6.8 and 6.1.1.4'
N N 0.0061 0.0033 'International Tables Vol C Tables 4.2.6.8 and 6.1.1.4'
O O 0.0106 0.0060 'International Tables Vol C Tables 4.2.6.8 and 6.1.1.4'

loop_
_geom_angle_atom_site_label_1
_geom_angle_atom_site_label_2
_geom_angle_atom_site_label_3
_geom_angle
_geom_angle_site_symmetry_1
_geom_angle_site_symmetry_3
_geom_angle_publ_flag
N1 C1 C2 113.6(5) . . ?
N1 C1 H1A 108.8 . . ?
C2 C1 H1A 108.8 . . ?
N1 C1 H1AB 108.8 . . ?
C2 C1 H1AB 108.8 . . ?
H1A C1 H1AB 107.7 . . ?
C10 N1 C19 111.1(4) . . ?
C10 N1 C1 108.9(4) . . ?
C19 N1 C1 114.6(5) . . ?
C3 N2 C2 120.5(4) . . ?
C3 N2 H2 119.8 . . ?
C2 N2 H2 119.8 . . ?
N2 C2 C1 112.0(5) . . ?
N2 C2 H2A 109.2 . . ?
C1 C2 H2A 109.2 . . ?
N2 C2 H2AB 109.2 . . ?
C1 C2 H2AB 109.2 . . ?
H2A C2 H2AB 107.9 . . ?
O1 C3 N2 120.0(5) . . ?
O1 C3 C4 119.8(5) . . ?
N2 C3 C4 120.2(4) . . ?
C7 N3 H3A 120.0 . . ?
C7 N3 H3B 120.0 . . ?
H3A N3 H3B 120.0 . . ?
C6 C5 C4 121.5(4) . . ?
C6 C5 H5 119.2 . . ?
C4 C5 H5 119.2 . . ?
C16 N5 H5A 120.0 . . ?
C16 N5 H5B 120.0 . . ?
H5A N5 H5B 120.0 . . ?
C5 C4 C9 117.7(4) . . ?
C5 C4 C3 119.3(4) . . ?
C9 C4 C3 123.0(4) . . ?
C12 N4 C11 123.8(4) . . ?
C12 N4 H4 118.1 . . ?
C11 N4 H4 118.1 . . ?
C8 C7 C6 119.2(5) . . ?
C8 C7 N3 120.6(5) . . ?
C6 C7 N3 120.1(5) . . ?
C25 N7 H7A 120.0 . . ?
C25 N7 H7B 120.0 . . ?
H7A N7 H7B 120.0 . . ?
C5 C6 C7 120.2(4) . . ?
C5 C6 H6 119.9 . . ?
C7 C6 H6 119.9 . . ?
C21 N6 C20 125.1(4) . . ?
C21 N6 H6A 117.5 . . ?
C20 N6 H6A 117.5 . . ?
C7 C8 C9 120.5(5) . . ?
C7 C8 H8 119.8 . . ?
C9 C8 H8 119.8 . . ?
C8 C9 C4 120.9(4) . . ?
C8 C9 H9 119.6 . . ?
C4 C9 H9 119.6 . . ?
O2 C12 N4 120.5(4) . . ?
O2 C12 C13 121.6(4) . . ?
N4 C12 C13 117.9(3) . . ?
C14 C13 C18 117.1(4) . . ?
C14 C13 C12 118.9(3) . . ?
C18 C13 C12 123.9(3) . . ?
C15 C14 C13 122.1(4) . . ?
C15 C14 H14 119.0 . . ?
C13 C14 H14 119.0 . . ?
C14 C15 C16 121.3(4) . . ?
C14 C15 H15 119.4 . . ?
C16 C15 H15 119.4 . . ?
N5 C16 C15 122.1(4) . . ?
N5 C16 C17 120.8(4) . . ?
C15 C16 C17 117.1(4) . . ?
C18 C17 C16 121.4(4) . . ?
C18 C17 H17 119.3 . . ?
C16 C17 H17 119.3 . . ?
C17 C18 C13 121.0(4) . . ?
C17 C18 H18 119.5 . . ?
C13 C18 H18 119.5 . . ?
N1 C19 C20 111.7(5) . . ?
N1 C19 H19A 109.3 . . ?
C20 C19 H19A 109.3 . . ?
N1 C19 H19B 109.3 . . ?
C20 C19 H19B 109.3 . . ?
H19A C19 H19B 107.9 . . ?
N6 C20 C19 110.8(5) . . ?
N6 C20 H20A 109.5 . . ?
C19 C20 H20A 109.5 . . ?
N6 C20 H20B 109.5 . . ?
C19 C20 H20B 109.5 . . ?
H20A C20 H20B 108.1 . . ?
O3 C21 N6 120.7(4) . . ?
O3 C21 C22 121.6(4) . . ?
N6 C21 C22 117.7(4) . . ?
C23 C22 C27 116.1(4) . . ?
C23 C22 C21 120.1(4) . . ?
C27 C22 C21 123.8(4) . . ?
C24 C23 C22 122.6(4) . . ?
C24 C23 H23 118.7 . . ?
C22 C23 H23 118.7 . . ?
C23 C24 C25 120.1(4) . . ?
C23 C24 H24 120.0 . . ?
C25 C24 H24 120.0 . . ?
N7 C25 C26 121.5(4) . . ?
N7 C25 C24 120.8(4) . . ?
C26 C25 C24 117.7(4) . . ?
C27 C26 C25 121.4(4) . . ?
C27 C26 H26 119.3 . . ?
C25 C26 H26 119.3 . . ?
C26 C27 C22 122.2(4) . . ?
C26 C27 H27 118.9 . . ?
C22 C27 H27 118.9 . . ?
N4 C11 C10 111.4(4) . . ?
N4 C11 H11A 109.3 . . ?
C10 C11 H11A 109.3 . . ?
N4 C11 H11B 109.3 . . ?
C10 C11 H11B 109.3 . . ?
H11A C11 H11B 108.0 . . ?
N1 C10 C11 113.7(4) . . ?
N1 C10 H10A 108.8 . . ?
C11 C10 H10A 108.8 . . ?
N1 C10 H10B 108.8 . . ?
C11 C10 H10B 108.8 . . ?
H10A C10 H10B 107.7 . . ?

loop_
_geom_bond_atom_site_label_1
_geom_bond_atom_site_label_2
_geom_bond_distance
_geom_bond_site_symmetry_2
_geom_bond_publ_flag
O1 C3 1.239(6) . ?
C1 N1 1.470(7) . ?
C1 C2 1.526(8) . ?
C1 H1A 0.9700 . ?
C1 H1AB 0.9700 . ?
N1 C10 1.455(6) . ?
N1 C19 1.460(7) . ?
O2 C12 1.243(5) . ?
N2 C3 1.326(7) . ?
N2 C2 1.448(7) . ?
N2 H2 0.8600 . ?
C2 H2A 0.9700 . ?
C2 H2AB 0.9700 . ?
C3 C4 1.480(7) . ?
N3 C7 1.382(6) . ?
N3 H3A 0.8600 . ?
N3 H3B 0.8600 . ?
O3 C21 1.238(5) . ?
C5 C6 1.368(7) . ?
C5 C4 1.383(7) . ?
C5 H5 0.9300 . ?
N5 C16 1.356(5) . ?
N5 H5A 0.8600 . ?
N5 H5B 0.8600 . ?
C4 C9 1.390(6) . ?
N4 C12 1.341(5) . ?
N4 C11 1.446(6) . ?
N4 H4 0.8600 . ?
C7 C8 1.374(7) . ?
C7 C6 1.379(7) . ?
N7 C25 1.379(6) . ?
N7 H7A 0.8600 . ?
N7 H7B 0.8600 . ?
C6 H6 0.9300 . ?
N6 C21 1.326(6) . ?
N6 C20 1.455(6) . ?
N6 H6A 0.8600 . ?
C8 C9 1.375(6) . ?
C8 H8 0.9300 . ?
C9 H9 0.9300 . ?
C12 C13 1.474(6) . ?
C13 C14 1.395(5) . ?
C13 C18 1.397(6) . ?
C14 C15 1.367(6) . ?
C14 H14 0.9300 . ?
C15 C16 1.395(6) . ?
C15 H15 0.9300 . ?
C16 C17 1.403(6) . ?
C17 C18 1.382(6) . ?
C17 H17 0.9300 . ?
C18 H18 0.9300 . ?
C19 C20 1.506(10) . ?
C19 H19A 0.9700 . ?
C19 H19B 0.9700 . ?
C20 H20A 0.9700 . ?
C20 H20B 0.9700 . ?
C21 C22 1.466(6) . ?
C22 C23 1.385(6) . ?
C22 C27 1.398(6) . ?
C23 C24 1.373(6) . ?
C23 H23 0.9300 . ?
C24 C25 1.393(6) . ?
C24 H24 0.9300 . ?
C25 C26 1.388(6) . ?
C26 C27 1.352(6) . ?
C26 H26 0.9300 . ?
C27 H27 0.9300 . ?
C11 C10 1.519(6) . ?
C11 H11A 0.9700 . ?
C11 H11B 0.9700 . ?
C10 H10A 0.9700 . ?
C10 H10B 0.9700 . ?
